data_7158038
loop_
_publ_author_name
'Chen, Mengjia'
'Meng, Haifang'
'Yang, Fang'
'Wang, Yani'
'Chen, Chen'
'Zhu, Bolin'

_publ_section_title
;
 Rhodium(iii)-catalyzed switchable C-H acylmethylation and annulation of
 2,2'-bipyridine derivatives with sulfoxonium ylides.
;
_journal_issue 19
_journal_name_full 'Organic &amp; biomolecular chemistry'
_journal_page_first 4268
_journal_page_last 4271
_journal_paper_doi 10.1039/d1ob00590a
_journal_volume 19
_journal_year 2021
_chemical_formula_moiety 'C18 H11 Br N2 O'
_chemical_formula_sum 'C18 H11 Br N2 O'
_chemical_formula_weight 351.20
_space_group_crystal_system monoclinic
_space_group_IT_number 14
_space_group_name_Hall '-P 2ybc'
_space_group_name_H-M_alt 'P 1 21/c 1'
_atom_sites_solution_hydrogens geom
_audit_creation_date 2020-01-08
_audit_creation_method
;
Olex2 1.2
(compiled 2015.09.30 svn.r3233 for OlexSys, GUI svn.r5103)
;
_audit_update_record
;
2020-09-29 deposited with the CCDC.	2021-04-20 downloaded from the CCDC.
;
_cell_angle_alpha 90
_cell_angle_beta 104.728(4)
_cell_angle_gamma 90
_cell_formula_units_Z 4
_cell_length_a 11.7732(5)
_cell_length_b 7.7539(3)
_cell_length_c 15.9751(7)
_cell_measurement_reflns_used 2679
_cell_measurement_temperature 293(2)
_cell_measurement_theta_max 73.4700
_cell_measurement_theta_min 3.8750
_cell_volume 1410.42(11)
_computing_cell_refinement 'CrysAlisPro 1.171.39.46 (Rigaku OD, 2018)'
_computing_data_collection 'CrysAlisPro 1.171.39.46 (Rigaku OD, 2018)'
_computing_data_reduction 'CrysAlisPro 1.171.39.46 (Rigaku OD, 2018)'
_computing_molecular_graphics 'Olex2 (Dolomanov et al., 2009)'
_computing_publication_material 'Olex2 (Dolomanov et al., 2009)'
_computing_structure_refinement 'ShelXL (Sheldrick, 2015)'
_computing_structure_solution 'ShelXT (Sheldrick, 2015)'
_diffrn_ambient_temperature 293(2)
_diffrn_detector 'CCD plate'
_diffrn_detector_area_resol_mean 5.2740
_diffrn_detector_type AtlasS2
_diffrn_measured_fraction_theta_full 0.998
_diffrn_measured_fraction_theta_max 0.998
_diffrn_measurement_details
;
List of Runs (angles in degrees, time in seconds):

  # Type    Start    End  Width  t~exp~   \w     \q     \k     \f   Frames
#--------------------------------------------------------------------------
  1  \w   -100.00 -10.00   1.00    1.24    --  -41.49 -77.00 -30.00   90
  2  \w    -20.00  11.00   1.00    1.24    --  -41.49 109.00 160.00   31
  3  \w     34.00  98.00   1.00    1.24    --   41.49-125.00-180.00   64
  4  \w     14.00  51.00   1.00    1.24    --   41.49  19.00 -30.00   37
  5  \w     74.00 118.00   1.00    4.98    --  107.08-125.00 120.00   44
  6  \w     33.00  61.00   1.00    4.98    --  107.08 -30.00 150.00   28
  7  \w     81.00 171.00   1.00    4.98    --  107.08  45.00 -30.00   90
  8  \w     35.00 110.00   1.00    4.98    --  107.08 -94.00 150.00   75
  9  \w     35.00  67.00   1.00    4.98    --  107.08-125.00 120.00   32
 10  \w     88.00 132.00   1.00    4.98    --  107.08 -30.00 150.00   44
 11  \w    125.00 157.00   1.00    4.98    --  107.08 125.00-150.00   32
 12  \w     88.00 163.00   1.00    4.98    --  107.08  45.00-120.00   75
;
_diffrn_measurement_device 'four-circle diffractometer'
_diffrn_measurement_device_type 'SuperNova, Dual, Cu at home/near, AtlasS2'
_diffrn_measurement_method '\w scans'
_diffrn_orient_matrix_type 'CrysAlisPro convention (1999,Acta A55,543-557)'
_diffrn_orient_matrix_UB_11 -0.1262224000
_diffrn_orient_matrix_UB_12 0.0671997000
_diffrn_orient_matrix_UB_13 -0.0357462000
_diffrn_orient_matrix_UB_21 0.0000705000
_diffrn_orient_matrix_UB_22 0.0696331000
_diffrn_orient_matrix_UB_23 0.0903183000
_diffrn_orient_matrix_UB_31 0.0487658000
_diffrn_orient_matrix_UB_32 0.1735324000
_diffrn_orient_matrix_UB_33 -0.0224103000
_diffrn_radiation_monochromator mirror
_diffrn_radiation_probe x-ray
_diffrn_radiation_type CuK\a
_diffrn_radiation_wavelength 1.54184
_diffrn_reflns_av_R_equivalents 0.0850
_diffrn_reflns_av_unetI/netI 0.0876
_diffrn_reflns_Laue_measured_fraction_full 0.998
_diffrn_reflns_Laue_measured_fraction_max 0.998
_diffrn_reflns_limit_h_max 14
_diffrn_reflns_limit_h_min -13
_diffrn_reflns_limit_k_max 9
_diffrn_reflns_limit_k_min -6
_diffrn_reflns_limit_l_max 18
_diffrn_reflns_limit_l_min -19
_diffrn_reflns_number 4725
_diffrn_reflns_point_group_measured_fraction_full 0.998
_diffrn_reflns_point_group_measured_fraction_max 0.998
_diffrn_reflns_theta_full 67.045
_diffrn_reflns_theta_max 67.045
_diffrn_reflns_theta_min 3.882
_diffrn_source 'micro-focus sealed X-ray tube'
_diffrn_source_type 'SuperNova (Cu) X-ray Source'
_exptl_absorpt_coefficient_mu 3.992
_exptl_absorpt_correction_T_max 1.00000
_exptl_absorpt_correction_T_min 0.07337
_exptl_absorpt_correction_type multi-scan
_exptl_absorpt_process_details
;
CrysAlisPro 1.171.39.46 (Rigaku Oxford Diffraction, 2018)
Empirical absorption correction using spherical harmonics,
 implemented in SCALE3 ABSPACK scaling algorithm.
;
_exptl_crystal_colour yellow
_exptl_crystal_colour_primary yellow
_exptl_crystal_density_diffrn 1.654
_exptl_crystal_description block
_exptl_crystal_F_000 704
_exptl_crystal_size_max 0.18
_exptl_crystal_size_mid 0.17
_exptl_crystal_size_min 0.16
_refine_diff_density_max 1.569
_refine_diff_density_min -1.714
_refine_diff_density_rms 0.248
_refine_ls_extinction_method none
_refine_ls_goodness_of_fit_ref 1.045
_refine_ls_hydrogen_treatment constr
_refine_ls_matrix_type full
_refine_ls_number_parameters 199
_refine_ls_number_reflns 2512
_refine_ls_number_restraints 0
_refine_ls_restrained_S_all 1.045
_refine_ls_R_factor_all 0.0943
_refine_ls_R_factor_gt 0.0845
_refine_ls_shift/su_max 0.000
_refine_ls_shift/su_mean 0.000
_refine_ls_structure_factor_coef Fsqd
_refine_ls_weighting_details 'w=1/[\s^2^(Fo^2^)+(0.1680P)^2^] where P=(Fo^2^+2Fc^2^)/3'
_refine_ls_weighting_scheme calc
_refine_ls_wR_factor_gt 0.2077
_refine_ls_wR_factor_ref 0.2305
_reflns_Friedel_coverage 0.000
_reflns_number_gt 2077
_reflns_number_total 2512
_reflns_threshold_expression 'I > 2\s(I)'
_cod_data_source_file d1ob00590a2.cif
_cod_data_source_block a200108a
_cod_depositor_comments 'Adding full bibliography for 7158037--7158039.cif.'
_cod_original_cell_volume 1410.43(10)
_cod_database_code 7158038
_shelx_space_group_comment
;
The symmetry employed for this shelxl refinement is uniquely defined
by the following loop, which should always be used as a source of
symmetry information in preference to the above space-group names.
They are only intended as comments.
;
_reflns_odcompleteness_completeness 99.74
_reflns_odcompleteness_iscentric 1
_reflns_odcompleteness_theta 66.97
_olex2_refinement_description
;
1. Fixed Uiso
 At 1.2 times of:
  All C(H) groups
2.a Aromatic/amide H refined with riding coordinates:
 C2(H2), C3(H3), C4(H4), C5(H5), C10(H10), C11(H11), C14(H14), C15(H15),
 C16(H16), C17(H17), C18(H18)
;
_shelx_shelxl_version_number 2014/7
_olex2_date_sample_data_collection 2020-01-08
_olex2_submission_special_instructions 'No special instructions were received'
_oxdiff_exptl_absorpt_empirical_details
;
Empirical correction (ABSPACK) includes:
- Absorption correction using spherical harmonics
- Frame scaling
- Detector area scaling
;
_oxdiff_exptl_absorpt_empirical_full_max 7.362
_oxdiff_exptl_absorpt_empirical_full_min 0.411

loop_
_space_group_symop_operation_xyz
'x, y, z'
'-x, y+1/2, -z+1/2'
'-x, -y, -z'
'x, -y-1/2, z-1/2'

loop_
_atom_site_label
_atom_site_type_symbol
_atom_site_fract_x
_atom_site_fract_y
_atom_site_fract_z
_atom_site_U_iso_or_equiv
_atom_site_adp_type
_atom_site_occupancy
_atom_site_site_symmetry_order
_atom_site_calc_flag
_atom_site_refinement_flags_posn
_atom_site_refinement_flags_adp
_atom_site_refinement_flags_occupancy
_atom_site_disorder_assembly
_atom_site_disorder_group
Br1 Br 0.23338(4) 0.87553(7) 0.45671(4) 0.0258(3) Uani 1 1 d . . . . .
O1 O 0.9377(3) 0.6370(5) 0.5591(3) 0.0253(9) Uani 1 1 d . . . . .
N1 N 0.7156(4) 0.5626(6) 0.4390(3) 0.0189(9) Uani 1 1 d . . . . .
N2 N 0.4273(4) 0.7214(5) 0.4237(3) 0.0205(9) Uani 1 1 d . . . . .
C1 C 0.5998(5) 0.5851(7) 0.3908(3) 0.0203(11) Uani 1 1 d . . . . .
C2 C 0.5643(5) 0.5199(7) 0.3064(4) 0.0248(11) Uani 1 1 d . . . . .
H2 H 0.4872 0.5346 0.2741 0.030 Uiso 1 1 calc R . . . .
C3 C 0.6431(5) 0.4343(7) 0.2716(3) 0.0270(12) Uani 1 1 d . . . . .
H3 H 0.6204 0.3919 0.2153 0.032 Uiso 1 1 calc R . . . .
C4 C 0.7593(5) 0.4112(7) 0.3221(4) 0.0242(11) Uani 1 1 d . . . . .
H4 H 0.8129 0.3512 0.2992 0.029 Uiso 1 1 calc R . . . .
C5 C 0.7942(4) 0.4764(7) 0.4048(4) 0.0238(11) Uani 1 1 d . . . . .
H5 H 0.8712 0.4617 0.4372 0.029 Uiso 1 1 calc R . . . .
C6 C 0.7308(5) 0.6284(6) 0.5233(4) 0.0190(11) Uani 1 1 d . . . . .
C7 C 0.6210(4) 0.6945(7) 0.5269(4) 0.0211(11) Uani 1 1 d . . . . .
C8 C 0.5411(4) 0.6698(7) 0.4462(3) 0.0194(10) Uani 1 1 d . . . . .
C9 C 0.3933(4) 0.8006(6) 0.4853(3) 0.0202(10) Uani 1 1 d . . . . .
C10 C 0.4645(5) 0.8400(7) 0.5687(3) 0.0203(10) Uani 1 1 d . . . . .
H10 H 0.4343 0.9010 0.6083 0.024 Uiso 1 1 calc R . . . .
C11 C 0.5795(4) 0.7860(6) 0.5898(3) 0.0202(10) Uani 1 1 d . . . . .
H11 H 0.6288 0.8090 0.6441 0.024 Uiso 1 1 calc R . . . .
C12 C 0.8467(5) 0.6383(6) 0.5826(4) 0.0190(12) Uani 1 1 d . . . . .
C13 C 0.8531(5) 0.6499(7) 0.6769(4) 0.0201(11) Uani 1 1 d . . . . .
C14 C 0.7830(4) 0.5458(6) 0.7148(3) 0.0209(11) Uani 1 1 d . . . . .
H14 H 0.7250 0.4766 0.6805 0.025 Uiso 1 1 calc R . . . .
C15 C 0.8005(4) 0.5463(7) 0.8044(4) 0.0231(11) Uani 1 1 d . . . . .
H15 H 0.7542 0.4759 0.8295 0.028 Uiso 1 1 calc R . . . .
C16 C 0.8850(5) 0.6487(8) 0.8567(4) 0.0248(12) Uani 1 1 d . . . . .
H16 H 0.8963 0.6468 0.9165 0.030 Uiso 1 1 calc R . . . .
C17 C 0.9537(5) 0.7558(7) 0.8190(4) 0.0264(11) Uani 1 1 d . . . . .
H17 H 1.0093 0.8283 0.8535 0.032 Uiso 1 1 calc R . . . .
C18 C 0.9389(4) 0.7539(7) 0.7296(4) 0.0241(11) Uani 1 1 d . . . . .
H18 H 0.9866 0.8223 0.7049 0.029 Uiso 1 1 calc R . . . .

loop_
_atom_site_aniso_label
_atom_site_aniso_U_11
_atom_site_aniso_U_22
_atom_site_aniso_U_33
_atom_site_aniso_U_23
_atom_site_aniso_U_13
_atom_site_aniso_U_12
Br1 0.0101(5) 0.0284(5) 0.0350(5) 0.0035(2) -0.0013(3) 0.00154(17)
O1 0.0120(19) 0.035(2) 0.027(2) 0.0002(16) 0.0005(16) 0.0016(14)
N1 0.0131(19) 0.019(2) 0.0217(19) 0.0019(18) -0.0012(16) -0.0022(17)
N2 0.0133(19) 0.018(2) 0.026(2) 0.0013(17) -0.0033(17) -0.0028(16)
C1 0.016(3) 0.019(2) 0.022(3) 0.006(2) -0.002(2) -0.004(2)
C2 0.020(2) 0.026(3) 0.024(2) 0.001(2) -0.002(2) -0.003(2)
C3 0.035(3) 0.024(3) 0.020(2) -0.003(2) 0.004(2) -0.003(2)
C4 0.028(3) 0.021(2) 0.027(3) 0.001(2) 0.013(2) 0.000(2)
C5 0.016(2) 0.021(2) 0.033(3) -0.001(2) 0.004(2) -0.001(2)
C6 0.016(3) 0.016(3) 0.022(3) -0.0002(18) 0.000(2) 0.0001(18)
C7 0.014(2) 0.021(2) 0.025(2) 0.004(2) -0.001(2) -0.005(2)
C8 0.012(2) 0.020(2) 0.022(2) 0.002(2) -0.002(2) -0.004(2)
C9 0.013(2) 0.021(2) 0.023(2) 0.008(2) -0.0022(19) -0.0004(19)
C10 0.016(2) 0.021(2) 0.024(3) 0.000(2) 0.004(2) -0.002(2)
C11 0.011(2) 0.020(2) 0.025(2) 0.000(2) -0.0052(19) -0.0019(18)
C12 0.009(3) 0.015(2) 0.030(3) 0.0036(18) 0.001(2) 0.0000(16)
C13 0.011(2) 0.023(2) 0.024(3) 0.003(2) -0.001(2) 0.0035(19)
C14 0.013(2) 0.021(2) 0.025(3) -0.001(2) -0.003(2) 0.0002(19)
C15 0.017(2) 0.022(3) 0.029(3) 0.003(2) 0.004(2) 0.0030(19)
C16 0.019(3) 0.029(3) 0.021(3) 0.000(2) -0.004(2) 0.007(2)
C17 0.015(2) 0.025(2) 0.031(3) -0.005(2) -0.008(2) 0.001(2)
C18 0.013(2) 0.024(2) 0.032(3) -0.001(2) -0.001(2) -0.002(2)

loop_
_atom_type_symbol
_atom_type_description
_atom_type_scat_dispersion_real
_atom_type_scat_dispersion_imag
_atom_type_scat_source
C C 0.0181 0.0091 'International Tables Vol C Tables 4.2.6.8 and 6.1.1.4'
H H 0.0000 0.0000 'International Tables Vol C Tables 4.2.6.8 and 6.1.1.4'
Br Br -0.6763 1.2805 'International Tables Vol C Tables 4.2.6.8 and 6.1.1.4'
N N 0.0311 0.0180 'International Tables Vol C Tables 4.2.6.8 and 6.1.1.4'
O O 0.0492 0.0322 'International Tables Vol C Tables 4.2.6.8 and 6.1.1.4'

loop_
_geom_angle_atom_site_label_1
_geom_angle_atom_site_label_2
_geom_angle_atom_site_label_3
_geom_angle
_geom_angle_site_symmetry_1
_geom_angle_site_symmetry_3
_geom_angle_publ_flag
C1 N1 C6 110.5(4) . . ?
C5 N1 C1 120.5(5) . . ?
C5 N1 C6 128.8(5) . . ?
C9 N2 C8 114.2(4) . . ?
N1 C1 C2 119.7(5) . . ?
N1 C1 C8 106.1(4) . . ?
C2 C1 C8 134.1(5) . . ?
C1 C2 H2 120.0 . . ?
C3 C2 C1 120.0(5) . . ?
C3 C2 H2 120.0 . . ?
C2 C3 H3 120.4 . . ?
C2 C3 C4 119.2(5) . . ?
C4 C3 H3 120.4 . . ?
C3 C4 H4 119.6 . . ?
C5 C4 C3 120.8(5) . . ?
C5 C4 H4 119.6 . . ?
N1 C5 C4 119.9(5) . . ?
N1 C5 H5 120.1 . . ?
C4 C5 H5 120.1 . . ?
N1 C6 C12 120.9(5) . . ?
C7 C6 N1 106.1(5) . . ?
C7 C6 C12 132.4(5) . . ?
C6 C7 C11 134.4(5) . . ?
C8 C7 C6 108.7(5) . . ?
C8 C7 C11 116.7(5) . . ?
N2 C8 C1 125.3(5) . . ?
N2 C8 C7 126.1(5) . . ?
C7 C8 C1 108.6(5) . . ?
N2 C9 Br1 115.8(4) . . ?
N2 C9 C10 126.1(5) . . ?
C10 C9 Br1 118.1(4) . . ?
C9 C10 H10 120.8 . . ?
C11 C10 C9 118.4(5) . . ?
C11 C10 H10 120.8 . . ?
C7 C11 H11 120.8 . . ?
C10 C11 C7 118.4(5) . . ?
C10 C11 H11 120.8 . . ?
O1 C12 C6 123.4(6) . . ?
O1 C12 C13 119.2(5) . . ?
C6 C12 C13 117.4(5) . . ?
C14 C13 C12 121.3(5) . . ?
C18 C13 C12 119.2(5) . . ?
C18 C13 C14 119.2(5) . . ?
C13 C14 H14 120.2 . . ?
C15 C14 C13 119.6(5) . . ?
C15 C14 H14 120.2 . . ?
C14 C15 H15 119.3 . . ?
C16 C15 C14 121.3(5) . . ?
C16 C15 H15 119.3 . . ?
C15 C16 H16 120.3 . . ?
C15 C16 C17 119.3(5) . . ?
C17 C16 H16 120.3 . . ?
C16 C17 H17 120.0 . . ?
C18 C17 C16 120.0(5) . . ?
C18 C17 H17 120.0 . . ?
C13 C18 H18 119.8 . . ?
C17 C18 C13 120.5(5) . . ?
C17 C18 H18 119.8 . . ?

loop_
_geom_bond_atom_site_label_1
_geom_bond_atom_site_label_2
_geom_bond_distance
_geom_bond_site_symmetry_2
_geom_bond_publ_flag
Br1 C9 1.912(5) . ?
O1 C12 1.223(7) . ?
N1 C1 1.396(7) . ?
N1 C5 1.364(7) . ?
N1 C6 1.408(7) . ?
N2 C8 1.356(7) . ?
N2 C9 1.306(7) . ?
C1 C2 1.401(8) . ?
C1 C8 1.415(8) . ?
C2 H2 0.9300 . ?
C2 C3 1.369(9) . ?
C3 H3 0.9300 . ?
C3 C4 1.413(8) . ?
C4 H4 0.9300 . ?
C4 C5 1.375(8) . ?
C5 H5 0.9300 . ?
C6 C7 1.405(8) . ?
C6 C12 1.452(7) . ?
C7 C8 1.402(8) . ?
C7 C11 1.414(8) . ?
C9 C10 1.415(8) . ?
C10 H10 0.9300 . ?
C10 C11 1.374(7) . ?
C11 H11 0.9300 . ?
C12 C13 1.491(8) . ?
C13 C14 1.398(8) . ?
C13 C18 1.395(8) . ?
C14 H14 0.9300 . ?
C14 C15 1.393(7) . ?
C15 H15 0.9300 . ?
C15 C16 1.377(8) . ?
C16 H16 0.9300 . ?
C16 C17 1.398(9) . ?
C17 H17 0.9300 . ?
C17 C18 1.394(8) . ?
C18 H18 0.9300 . ?

loop_
_geom_torsion_atom_site_label_1
_geom_torsion_atom_site_label_2
_geom_torsion_atom_site_label_3
_geom_torsion_atom_site_label_4
_geom_torsion
_geom_torsion_site_symmetry_1
_geom_torsion_site_symmetry_2
_geom_torsion_site_symmetry_3
_geom_torsion_site_symmetry_4
_geom_torsion_publ_flag
Br1 C9 C10 C11 179.8(4) . . . . ?
O1 C12 C13 C14 -135.8(5) . . . . ?
O1 C12 C13 C18 37.6(7) . . . . ?
N1 C1 C2 C3 0.0(8) . . . . ?
N1 C1 C8 N2 177.6(5) . . . . ?
N1 C1 C8 C7 -1.0(6) . . . . ?
N1 C6 C7 C8 -0.3(6) . . . . ?
N1 C6 C7 C11 -175.3(5) . . . . ?
N1 C6 C12 O1 20.4(7) . . . . ?
N1 C6 C12 C13 -159.3(4) . . . . ?
N2 C9 C10 C11 -2.6(8) . . . . ?
C1 N1 C5 C4 0.0(8) . . . . ?
C1 N1 C6 C7 -0.3(5) . . . . ?
C1 N1 C6 C12 -172.8(4) . . . . ?
C1 C2 C3 C4 0.8(8) . . . . ?
C2 C1 C8 N2 -5.7(10) . . . . ?
C2 C1 C8 C7 175.8(6) . . . . ?
C2 C3 C4 C5 -1.3(9) . . . . ?
C3 C4 C5 N1 0.8(8) . . . . ?
C5 N1 C1 C2 -0.5(7) . . . . ?
C5 N1 C1 C8 176.8(5) . . . . ?
C5 N1 C6 C7 -175.9(5) . . . . ?
C5 N1 C6 C12 11.6(8) . . . . ?
C6 N1 C1 C2 -176.5(5) . . . . ?
C6 N1 C1 C8 0.8(6) . . . . ?
C6 N1 C5 C4 175.3(5) . . . . ?
C6 C7 C8 N2 -177.8(5) . . . . ?
C6 C7 C8 C1 0.8(6) . . . . ?
C6 C7 C11 C10 176.3(6) . . . . ?
C6 C12 C13 C14 43.9(7) . . . . ?
C6 C12 C13 C18 -142.7(5) . . . . ?
C7 C6 C12 O1 -149.7(6) . . . . ?
C7 C6 C12 C13 30.6(8) . . . . ?
C8 N2 C9 Br1 -179.9(3) . . . . ?
C8 N2 C9 C10 2.4(7) . . . . ?
C8 C1 C2 C3 -176.4(6) . . . . ?
C8 C7 C11 C10 1.6(7) . . . . ?
C9 N2 C8 C1 -178.5(5) . . . . ?
C9 N2 C8 C7 -0.2(7) . . . . ?
C9 C10 C11 C7 0.3(7) . . . . ?
C11 C7 C8 N2 -1.8(8) . . . . ?
C11 C7 C8 C1 176.8(4) . . . . ?
C12 C6 C7 C8 170.9(5) . . . . ?
C12 C6 C7 C11 -4.1(10) . . . . ?
C12 C13 C14 C15 172.9(5) . . . . ?
C12 C13 C18 C17 -174.4(5) . . . . ?
C13 C14 C15 C16 0.6(8) . . . . ?
C14 C13 C18 C17 -0.9(8) . . . . ?
C14 C15 C16 C17 0.7(8) . . . . ?
C15 C16 C17 C18 -2.1(8) . . . . ?
C16 C17 C18 C13 2.2(8) . . . . ?
C18 C13 C14 C15 -0.6(7) . . . . ?
